data_2210730
loop_
_publ_author_name
'Berdugo, Erick'
'Tiekink, Edward R. T.'
'Wardell, James L.'
'Wardell, Solange M. S. V.'

_publ_section_title
;
 (2,2'-Bipyridyl-\k^2^<i>N</i>,<i>N</i>')bis(<i>O</i>,<i>O</i>'-diisopropyl
 dithiophosphato-\k^2^<i>S</i>,<i>S</i>')nickel(II)
;
_journal_coeditor_code NG2099
_journal_issue 10
_journal_name_full 'Acta Crystallographica Section E'
_journal_page_first m2693
_journal_page_last m2694
_journal_paper_doi 10.1107/S1600536806037913
_journal_volume 62
_journal_year 2006
_chemical_formula_iupac '[Ni (C6 H14 O2 P S2)2 (C10 H8 N2)]'
_chemical_formula_moiety 'C22 H36 N2 Ni O4 P2 S4'
_chemical_formula_sum 'C22 H36 N2 Ni O4 P2 S4'
_chemical_formula_weight 641.42
_chemical_name_systematic
;
(2,2'-Bipyridyl-\k^2^N,N')bis(O,O'-diisopropyl
dithiophosphato-\k^2^S,S')nickel(II)
;
_space_group_IT_number 14
_symmetry_cell_setting monoclinic
_symmetry_space_group_name_Hall '-P 2yn'
_symmetry_space_group_name_H-M 'P 1 21/n 1'
_atom_sites_solution_hydrogens geom
_atom_sites_solution_primary direct
_atom_sites_solution_secondary difmap
_audit_creation_method SHELXL-97
_cell_angle_alpha 90
_cell_angle_beta 110.8080(10)
_cell_angle_gamma 90
_cell_formula_units_Z 4
_cell_length_a 9.1585(3)
_cell_length_b 30.6703(12)
_cell_length_c 11.6407(4)
_cell_measurement_reflns_used 6812
_cell_measurement_temperature 120(2)
_cell_measurement_theta_max 27.5
_cell_measurement_theta_min 2.9
_cell_volume 3056.53(19)
_computing_cell_refinement 'DENZO (Otwinowski & Minor, 1997) and COLLECT'
_computing_data_collection 'COLLECT (Hooft, 1998)'
_computing_data_reduction 'DENZO and COLLECT'
_computing_molecular_graphics 'ORTEPII (Johnson, 1976) and DIAMOND (Brandenburg, 2006)'
_computing_publication_material SHELXL97
_computing_structure_refinement 'SHELXL97 (Sheldrick, 1997)'
_computing_structure_solution 'SHELXS97 (Sheldrick, 1997)'
_diffrn_ambient_temperature 120(2)
_diffrn_detector_area_resol_mean 9.091
_diffrn_measured_fraction_theta_full 0.993
_diffrn_measured_fraction_theta_max 0.993
_diffrn_measurement_device_type 'Bruker--Nonius KappaCD'
_diffrn_measurement_method '\f and \w'
_diffrn_radiation_monochromator graphite
_diffrn_radiation_source 'Bruker--Nonius FR591 rotating anode'
_diffrn_radiation_type MoK\a
_diffrn_radiation_wavelength 0.71069
_diffrn_reflns_av_R_equivalents 0.072
_diffrn_reflns_av_sigmaI/netI 0.055
_diffrn_reflns_limit_h_max 8
_diffrn_reflns_limit_h_min -11
_diffrn_reflns_limit_k_max 37
_diffrn_reflns_limit_k_min -39
_diffrn_reflns_limit_l_max 14
_diffrn_reflns_limit_l_min -15
_diffrn_reflns_number 29206
_diffrn_reflns_theta_full 27.5
_diffrn_reflns_theta_max 27.5
_diffrn_reflns_theta_min 3.1
_diffrn_standards_decay_% 0
_diffrn_standards_number 0
_exptl_absorpt_coefficient_mu 1.042
_exptl_absorpt_correction_T_max 1
_exptl_absorpt_correction_T_min 0.793
_exptl_absorpt_correction_type multi-scan
_exptl_absorpt_process_details '(SADABS; Sheldrick, 2003)'
_exptl_crystal_colour green
_exptl_crystal_density_diffrn 1.394
_exptl_crystal_density_method 'not measured'
_exptl_crystal_description rod
_exptl_crystal_F_000 1344
_exptl_crystal_size_max 0.48
_exptl_crystal_size_mid 0.06
_exptl_crystal_size_min 0.03
_refine_diff_density_max 0.55
_refine_diff_density_min -0.49
_refine_ls_extinction_method none
_refine_ls_goodness_of_fit_ref 1.05
_refine_ls_hydrogen_treatment constr
_refine_ls_matrix_type full
_refine_ls_number_parameters 316
_refine_ls_number_reflns 6997
_refine_ls_number_restraints 0
_refine_ls_restrained_S_all 1.05
_refine_ls_R_factor_all 0.062
_refine_ls_R_factor_gt 0.043
_refine_ls_shift/su_max 0.002
_refine_ls_shift/su_mean 0.000
_refine_ls_structure_factor_coef Fsqd
_refine_ls_weighting_details 'calc w=1/[\s^2^(Fo^2^)+(0.0675P)^2^+3.279P] where P=(Fo^2^+2Fc^2^)/3'
_refine_ls_weighting_scheme calc
_refine_ls_wR_factor_gt 0.115
_refine_ls_wR_factor_ref 0.133
_reflns_number_gt 5541
_reflns_number_total 6997
_reflns_threshold_expression I>2\s(I)
_cod_data_source_file ng2099.cif
_cod_data_source_block I
_cod_original_sg_symbol_H-M 'P 21/n'
_cod_database_code 2210730
_cod_database_fobs_code 2210730

loop_
_symmetry_equiv_pos_as_xyz
'x, y, z'
'x+1/2, -y+1/2, z+1/2'
'-x, -y, -z'
'-x-1/2, y-1/2, -z-1/2'

loop_
_atom_site_type_symbol
_atom_site_label
_atom_site_fract_x
_atom_site_fract_y
_atom_site_fract_z
_atom_site_U_iso_or_equiv
_atom_site_adp_type
_atom_site_calc_flag
_atom_site_refinement_flags
_atom_site_occupancy
Ni Ni 0.32652(4) 0.878909(13) 0.11621(4) 0.01529(12) Uani d . 1
S S1 0.37235(9) 0.94928(3) 0.22367(8) 0.02038(18) Uani d . 1
S S2 0.22284(9) 0.86035(3) 0.28044(7) 0.01862(17) Uani d . 1
S S3 0.06932(9) 0.90159(2) -0.03429(7) 0.01779(17) Uani d . 1
S S4 0.25069(9) 0.80864(3) 0.00226(8) 0.02103(18) Uani d . 1
P P1 0.28068(9) 0.92140(3) 0.33698(7) 0.01687(18) Uani d . 1
P P2 0.05795(9) 0.84093(3) -0.09480(8) 0.01730(18) Uani d . 1
O O1 0.3930(2) 0.92490(8) 0.4760(2) 0.0226(5) Uani d . 1
O O2 0.1408(2) 0.94779(7) 0.3539(2) 0.0203(5) Uani d . 1
O O3 -0.0975(2) 0.81962(7) -0.0903(2) 0.0204(5) Uani d . 1
O O4 0.0249(3) 0.83740(8) -0.2381(2) 0.0230(5) Uani d . 1
N N1 0.4483(3) 0.90291(8) 0.0102(2) 0.0168(5) Uani d . 1
N N2 0.5464(3) 0.85112(8) 0.2038(2) 0.0172(5) Uani d . 1
C C1 0.5577(4) 0.91228(11) 0.5106(3) 0.0232(7) Uani d . 1
H H1 0.5775 0.9019 0.4360 0.028 Uiso calc R 1
C C2 0.5883(5) 0.87564(12) 0.6019(4) 0.0345(9) Uani d . 1
H H2A 0.5222 0.8507 0.5637 0.052 Uiso calc R 1
H H2B 0.5643 0.8853 0.6735 0.052 Uiso calc R 1
H H2C 0.6984 0.8671 0.6281 0.052 Uiso calc R 1
C C3 0.6544(4) 0.95263(11) 0.5606(3) 0.0284(8) Uani d . 1
H H3A 0.6287 0.9751 0.4965 0.043 Uiso calc R 1
H H3B 0.7656 0.9453 0.5861 0.043 Uiso calc R 1
H H3C 0.6315 0.9636 0.6314 0.043 Uiso calc R 1
C C4 -0.0137(4) 0.94983(11) 0.2568(3) 0.0215(7) Uani d . 1
H H4 -0.0307 0.9229 0.2052 0.026 Uiso calc R 1
C C5 -0.0227(4) 0.98933(12) 0.1769(4) 0.0326(8) Uani d . 1
H H5A 0.0556 0.9868 0.1378 0.049 Uiso calc R 1
H H5B -0.0026 1.0157 0.2277 0.049 Uiso calc R 1
H H5C -0.1271 0.9911 0.1135 0.049 Uiso calc R 1
C C6 -0.1306(4) 0.95096(15) 0.3207(4) 0.0386(10) Uani d . 1
H H6A -0.1194 0.9247 0.3709 0.058 Uiso calc R 1
H H6B -0.2364 0.9522 0.2592 0.058 Uiso calc R 1
H H6C -0.1120 0.9768 0.3735 0.058 Uiso calc R 1
C C7 -0.1345(4) 0.77380(11) -0.1276(3) 0.0239(7) Uani d . 1
H H7 -0.0447 0.7611 -0.1460 0.029 Uiso calc R 1
C C8 -0.1507(6) 0.74988(14) -0.0225(4) 0.0483(12) Uani d . 1
H H8A -0.0535 0.7524 0.0487 0.072 Uiso calc R 1
H H8B -0.1722 0.7191 -0.0443 0.072 Uiso calc R 1
H H8C -0.2370 0.7623 -0.0021 0.072 Uiso calc R 1
C C9 -0.2755(6) 0.77242(14) -0.2421(4) 0.0554(13) Uani d . 1
H H9A -0.2554 0.7889 -0.3069 0.083 Uiso calc R 1
H H9B -0.3644 0.7853 -0.2261 0.083 Uiso calc R 1
H H9C -0.2996 0.7421 -0.2684 0.083 Uiso calc R 1
C C10 0.1447(4) 0.85094(12) -0.2873(3) 0.0276(8) Uani d . 1
H H10 0.2396 0.8612 -0.2186 0.033 Uiso calc R 1
C C11 0.0795(6) 0.88761(15) -0.3760(4) 0.0466(11) Uani d . 1
H H11A 0.0551 0.9123 -0.3326 0.070 Uiso calc R 1
H H11B -0.0159 0.8779 -0.4415 0.070 Uiso calc R 1
H H11C 0.1567 0.8966 -0.4119 0.070 Uiso calc R 1
C C12 0.1854(6) 0.81163(15) -0.3467(5) 0.0529(13) Uani d . 1
H H12A 0.2272 0.7888 -0.2849 0.079 Uiso calc R 1
H H12B 0.2640 0.8196 -0.3821 0.079 Uiso calc R 1
H H12C 0.0914 0.8009 -0.4118 0.079 Uiso calc R 1
C C13 0.3972(4) 0.93320(11) -0.0782(3) 0.0228(7) Uani d . 1
H H13 0.2924 0.9431 -0.1011 0.027 Uiso calc R 1
C C14 0.4908(4) 0.95061(11) -0.1373(3) 0.0257(7) Uani d . 1
H H14 0.4517 0.9724 -0.1986 0.031 Uiso calc R 1
C C15 0.6422(4) 0.93569(12) -0.1056(3) 0.0258(7) Uani d . 1
H H15 0.7090 0.9469 -0.1449 0.031 Uiso calc R 1
C C16 0.6945(4) 0.90436(11) -0.0163(3) 0.0230(7) Uani d . 1
H H16 0.7978 0.8933 0.0055 0.028 Uiso calc R 1
C C17 0.5968(3) 0.88875(10) 0.0423(3) 0.0176(6) Uani d . 1
C C18 0.6483(3) 0.85807(10) 0.1460(3) 0.0179(6) Uani d . 1
C C19 0.7945(4) 0.83808(11) 0.1853(3) 0.0250(7) Uani d . 1
H H19 0.8646 0.8430 0.1430 0.030 Uiso calc R 1
C C20 0.8359(4) 0.81109(12) 0.2863(4) 0.0295(8) Uani d . 1
H H20 0.9358 0.7976 0.3152 0.035 Uiso calc R 1
C C21 0.7305(4) 0.80370(11) 0.3458(3) 0.0273(8) Uani d . 1
H H21 0.7562 0.7850 0.4152 0.033 Uiso calc R 1
C C22 0.5873(4) 0.82442(11) 0.3009(3) 0.0221(7) Uani d . 1
H H22 0.5146 0.8195 0.3408 0.027 Uiso calc R 1

loop_
_atom_site_aniso_label
_atom_site_aniso_U_11
_atom_site_aniso_U_22
_atom_site_aniso_U_33
_atom_site_aniso_U_12
_atom_site_aniso_U_13
_atom_site_aniso_U_23
Ni 0.0146(2) 0.0137(2) 0.0195(2) 0.00014(14) 0.00844(16) 0.00082(15)
S1 0.0245(4) 0.0158(4) 0.0238(4) -0.0041(3) 0.0121(3) -0.0013(3)
S2 0.0197(4) 0.0148(4) 0.0240(4) -0.0006(3) 0.0110(3) 0.0014(3)
S3 0.0165(4) 0.0139(4) 0.0244(4) 0.0003(3) 0.0091(3) 0.0002(3)
S4 0.0200(4) 0.0159(4) 0.0258(4) 0.0032(3) 0.0064(3) -0.0018(3)
P1 0.0172(4) 0.0155(4) 0.0186(4) 0.0007(3) 0.0073(3) 0.0003(3)
P2 0.0172(4) 0.0169(4) 0.0188(4) -0.0004(3) 0.0077(3) -0.0009(3)
O1 0.0198(11) 0.0268(13) 0.0205(12) 0.0024(9) 0.0064(9) -0.0020(10)
O2 0.0182(11) 0.0204(12) 0.0217(12) 0.0038(9) 0.0065(9) -0.0018(9)
O3 0.0209(11) 0.0156(11) 0.0260(12) -0.0024(9) 0.0099(10) -0.0023(9)
O4 0.0251(12) 0.0269(13) 0.0194(12) -0.0007(10) 0.0106(10) -0.0013(10)
N1 0.0162(12) 0.0172(13) 0.0196(13) -0.0013(10) 0.0094(11) -0.0012(11)
N2 0.0147(12) 0.0151(13) 0.0223(14) 0.0017(10) 0.0074(11) 0.0003(11)
C1 0.0177(15) 0.0245(18) 0.0238(17) 0.0033(13) 0.0029(13) -0.0029(14)
C2 0.036(2) 0.024(2) 0.036(2) 0.0046(16) 0.0035(17) 0.0017(16)
C3 0.0244(17) 0.0228(18) 0.034(2) 0.0002(14) 0.0051(15) -0.0043(15)
C4 0.0165(15) 0.0210(17) 0.0241(17) 0.0035(13) 0.0037(13) 0.0001(13)
C5 0.0281(18) 0.027(2) 0.036(2) 0.0039(15) 0.0025(16) 0.0071(16)
C6 0.0221(18) 0.053(3) 0.043(2) 0.0071(17) 0.0151(17) 0.004(2)
C7 0.0295(17) 0.0152(16) 0.0268(18) -0.0036(13) 0.0097(15) -0.0007(13)
C8 0.080(3) 0.031(2) 0.035(2) -0.020(2) 0.021(2) 0.0006(18)
C9 0.068(3) 0.028(2) 0.043(3) -0.014(2) -0.013(2) 0.0027(19)
C10 0.0333(19) 0.0288(19) 0.0274(19) 0.0023(15) 0.0190(16) -0.0004(15)
C11 0.060(3) 0.046(3) 0.045(3) 0.009(2) 0.032(2) 0.021(2)
C12 0.071(3) 0.044(3) 0.062(3) 0.008(2) 0.046(3) -0.009(2)
C13 0.0229(16) 0.0212(17) 0.0265(18) 0.0003(13) 0.0116(14) 0.0042(14)
C14 0.0285(18) 0.0242(18) 0.0272(18) -0.0025(14) 0.0133(15) 0.0059(14)
C15 0.0250(17) 0.035(2) 0.0228(17) -0.0074(15) 0.0153(14) -0.0012(15)
C16 0.0161(15) 0.0306(19) 0.0247(17) -0.0023(13) 0.0100(13) -0.0025(14)
C17 0.0158(14) 0.0176(16) 0.0206(16) -0.0020(12) 0.0078(12) -0.0054(12)
C18 0.0145(14) 0.0153(16) 0.0232(16) -0.0030(12) 0.0058(12) -0.0058(13)
C19 0.0193(16) 0.0239(18) 0.0328(19) 0.0005(13) 0.0106(14) -0.0030(15)
C20 0.0210(16) 0.0271(19) 0.037(2) 0.0044(14) 0.0063(15) 0.0001(16)
C21 0.0255(17) 0.0212(18) 0.032(2) 0.0054(14) 0.0064(15) 0.0079(15)
C22 0.0245(16) 0.0174(16) 0.0250(17) 0.0001(13) 0.0094(14) 0.0020(13)

loop_
_atom_type_symbol
_atom_type_description
_atom_type_scat_dispersion_real
_atom_type_scat_dispersion_imag
_atom_type_scat_source
C C 0.0033 0.0016 'International Tables Vol C Tables 4.2.6.8 and 6.1.1.4'
H H 0.0000 0.0000 'International Tables Vol C Tables 4.2.6.8 and 6.1.1.4'
N N 0.0061 0.0033 'International Tables Vol C Tables 4.2.6.8 and 6.1.1.4'
Ni Ni 0.3393 1.1124 'International Tables Vol C Tables 4.2.6.8 and 6.1.1.4'
O O 0.0106 0.0060 'International Tables Vol C Tables 4.2.6.8 and 6.1.1.4'
P P 0.1023 0.0942 'International Tables Vol C Tables 4.2.6.8 and 6.1.1.4'
S S 0.1246 0.1234 'International Tables Vol C Tables 4.2.6.8 and 6.1.1.4'

loop_
_geom_angle_atom_site_label_1
_geom_angle_atom_site_label_2
_geom_angle_atom_site_label_3
_geom_angle
_geom_angle_publ_flag
N1 Ni S1 87.73(7) ?
N2 Ni S1 98.58(8) ?
N1 Ni S3 93.25(8) ?
S1 Ni S3 93.49(3) ?
N2 Ni S2 95.54(7) ?
S1 Ni S2 81.50(3) y
S1 Ni S4 174.11(3) y
S2 Ni N1 167.00(8) y
S3 Ni S4 81.48(3) y
S3 Ni N2 165.22(8) y
S3 Ni S2 94.64(3) ?
N1 Ni S4 95.58(8) ?
N2 Ni S4 86.86(7) ?
S2 Ni S4 95.79(3) ?
N1 Ni N2 78.82(10) y
P1 S1 Ni 85.64(4) ?
P1 S2 Ni 84.81(4) ?
P2 S3 Ni 84.52(4) ?
P2 S4 Ni 83.99(4) ?
O1 P1 O2 95.66(12) ?
O1 P1 S1 112.00(9) ?
O2 P1 S1 114.35(10) ?
O1 P1 S2 113.66(10) ?
O2 P1 S2 112.89(9) ?
S1 P1 S2 108.05(5) ?
O3 P2 O4 99.69(12) ?
O3 P2 S3 108.09(9) ?
O4 P2 S3 113.81(10) ?
O3 P2 S4 113.74(10) ?
O4 P2 S4 111.21(9) ?
S3 P2 S4 110.00(5) ?
C1 O1 P1 119.56(19) ?
C4 O2 P1 121.8(2) ?
C7 O3 P2 119.92(19) ?
C10 O4 P2 120.1(2) ?
C13 N1 C17 118.6(3) ?
C13 N1 Ni 126.0(2) ?
C17 N1 Ni 115.1(2) ?
C22 N2 C18 118.9(3) ?
C22 N2 Ni 126.5(2) ?
C18 N2 Ni 114.2(2) ?
O1 C1 C2 107.8(3) ?
O1 C1 C3 107.1(3) ?
C2 C1 C3 113.8(3) ?
O1 C1 H1 109.3 ?
C2 C1 H1 109.3 ?
C3 C1 H1 109.3 ?
C1 C2 H2A 109.5 ?
C1 C2 H2B 109.5 ?
H2A C2 H2B 109.5 ?
C1 C2 H2C 109.5 ?
H2A C2 H2C 109.5 ?
H2B C2 H2C 109.5 ?
C1 C3 H3A 109.5 ?
C1 C3 H3B 109.5 ?
H3A C3 H3B 109.5 ?
C1 C3 H3C 109.5 ?
H3A C3 H3C 109.5 ?
H3B C3 H3C 109.5 ?
O2 C4 C6 106.3(3) ?
O2 C4 C5 109.6(3) ?
C6 C4 C5 113.1(3) ?
O2 C4 H4 109.2 ?
C6 C4 H4 109.2 ?
C5 C4 H4 109.2 ?
C4 C5 H5A 109.5 ?
C4 C5 H5B 109.5 ?
H5A C5 H5B 109.5 ?
C4 C5 H5C 109.5 ?
H5A C5 H5C 109.5 ?
H5B C5 H5C 109.5 ?
C4 C6 H6A 109.5 ?
C4 C6 H6B 109.5 ?
H6A C6 H6B 109.5 ?
C4 C6 H6C 109.5 ?
H6A C6 H6C 109.5 ?
H6B C6 H6C 109.5 ?
O3 C7 C8 108.0(3) ?
O3 C7 C9 109.0(3) ?
C8 C7 C9 114.6(4) ?
O3 C7 H7 108.4 ?
C8 C7 H7 108.4 ?
C9 C7 H7 108.4 ?
C7 C8 H8A 109.5 ?
C7 C8 H8B 109.5 ?
H8A C8 H8B 109.5 ?
C7 C8 H8C 109.5 ?
H8A C8 H8C 109.5 ?
H8B C8 H8C 109.5 ?
C7 C9 H9A 109.5 ?
C7 C9 H9B 109.5 ?
H9A C9 H9B 109.5 ?
C7 C9 H9C 109.5 ?
H9A C9 H9C 109.5 ?
H9B C9 H9C 109.5 ?
O4 C10 C11 108.1(3) ?
O4 C10 C12 107.1(3) ?
C11 C10 C12 112.9(4) ?
O4 C10 H10 109.5 ?
C11 C10 H10 109.5 ?
C12 C10 H10 109.5 ?
C10 C11 H11A 109.5 ?
C10 C11 H11B 109.5 ?
H11A C11 H11B 109.5 ?
C10 C11 H11C 109.5 ?
H11A C11 H11C 109.5 ?
H11B C11 H11C 109.5 ?
C10 C12 H12A 109.5 ?
C10 C12 H12B 109.5 ?
H12A C12 H12B 109.5 ?
C10 C12 H12C 109.5 ?
H12A C12 H12C 109.5 ?
H12B C12 H12C 109.5 ?
N1 C13 C14 122.6(3) ?
N1 C13 H13 118.7 ?
C14 C13 H13 118.7 ?
C15 C14 C13 118.7(3) ?
C15 C14 H14 120.6 ?
C13 C14 H14 120.6 ?
C16 C15 C14 118.9(3) ?
C16 C15 H15 120.5 ?
C14 C15 H15 120.5 ?
C15 C16 C17 120.0(3) ?
C15 C16 H16 120.0 ?
C17 C16 H16 120.0 ?
N1 C17 C16 121.0(3) ?
N1 C17 C18 115.5(3) ?
C16 C17 C18 123.3(3) ?
N2 C18 C19 121.5(3) ?
N2 C18 C17 115.8(3) ?
C19 C18 C17 122.8(3) ?
C20 C19 C18 119.1(3) ?
C20 C19 H19 120.5 ?
C18 C19 H19 120.5 ?
C19 C20 C21 119.6(3) ?
C19 C20 H20 120.2 ?
C21 C20 H20 120.2 ?
C22 C21 C20 118.0(3) ?
C22 C21 H21 121.0 ?
C20 C21 H21 121.0 ?
N2 C22 C21 123.0(3) ?
N2 C22 H22 118.5 ?
C21 C22 H22 118.5 ?

loop_
_geom_bond_atom_site_label_1
_geom_bond_atom_site_label_2
_geom_bond_distance
_geom_bond_publ_flag
Ni S1 2.4548(9) y
Ni S2 2.4840(8) y
Ni S3 2.4839(9) y
Ni S4 2.4964(9) y
Ni N1 2.071(2) y
Ni N2 2.088(3) y
S1 P1 1.9907(11) y
S2 P1 1.9929(11) y
S3 P2 1.9790(11) y
S4 P2 1.9890(11) y
P1 O1 1.583(2) ?
P1 O2 1.586(2) ?
P2 O3 1.584(2) ?
P2 O4 1.590(2) ?
O1 C1 1.469(4) ?
O2 C4 1.465(4) ?
O3 C7 1.474(4) ?
O4 C10 1.467(4) ?
N1 C13 1.341(4) ?
N1 C17 1.348(4) ?
N2 C22 1.337(4) ?
N2 C18 1.347(4) ?
C1 C2 1.503(5) ?
C1 C3 1.512(5) ?
C1 H1 1.0000 ?
C2 H2A 0.9800 ?
C2 H2B 0.9800 ?
C2 H2C 0.9800 ?
C3 H3A 0.9800 ?
C3 H3B 0.9800 ?
C3 H3C 0.9800 ?
C4 C6 1.505(5) ?
C4 C5 1.511(5) ?
C4 H4 1.0000 ?
C5 H5A 0.9800 ?
C5 H5B 0.9800 ?
C5 H5C 0.9800 ?
C6 H6A 0.9800 ?
C6 H6B 0.9800 ?
C6 H6C 0.9800 ?
C7 C8 1.479(5) ?
C7 C9 1.491(5) ?
C7 H7 1.0000 ?
C8 H8A 0.9800 ?
C8 H8B 0.9800 ?
C8 H8C 0.9800 ?
C9 H9A 0.9800 ?
C9 H9B 0.9800 ?
C9 H9C 0.9800 ?
C10 C11 1.500(5) ?
C10 C12 1.500(5) ?
C10 H10 1.0000 ?
C11 H11A 0.9800 ?
C11 H11B 0.9800 ?
C11 H11C 0.9800 ?
C12 H12A 0.9800 ?
C12 H12B 0.9800 ?
C12 H12C 0.9800 ?
C13 C14 1.384(4) ?
C13 H13 0.9500 ?
C14 C15 1.379(5) ?
C14 H14 0.9500 ?
C15 C16 1.371(5) ?
C15 H15 0.9500 ?
C16 C17 1.389(4) ?
C16 H16 0.9500 ?
C17 C18 1.471(5) ?
C18 C19 1.394(4) ?
C19 C20 1.376(5) ?
C19 H19 0.9500 ?
C20 C21 1.392(5) ?
C20 H20 0.9500 ?
C21 C22 1.382(5) ?
C21 H21 0.9500 ?
C22 H22 0.9500 ?

loop_
_geom_torsion_atom_site_label_1
_geom_torsion_atom_site_label_2
_geom_torsion_atom_site_label_3
_geom_torsion_atom_site_label_4
_geom_torsion
_geom_torsion_publ_flag
N1 Ni S1 P1 -172.58(8) ?
N2 Ni S1 P1 -94.24(8) ?
S3 Ni S1 P1 94.31(4) ?
S2 Ni S1 P1 0.13(4) ?
N1 Ni S2 P1 34.2(3) ?
N2 Ni S2 P1 97.76(8) ?
S1 Ni S2 P1 -0.13(4) ?
S3 Ni S2 P1 -92.97(4) ?
N1 Ni S3 P2 95.71(8) ?
N2 Ni S3 P2 38.8(3) ?
S1 Ni S3 P2 -176.37(4) ?
S2 Ni S3 P2 -94.63(4) ?
S4 Ni S3 P2 0.54(3) ?
N1 Ni S4 P2 -93.00(8) ?
N2 Ni S4 P2 -171.44(8) ?
S3 Ni S4 P2 -0.54(3) ?
S2 Ni S4 P2 93.31(4) ?
Ni S1 P1 O1 125.77(10) ?
Ni S1 P1 O2 -126.79(10) ?
Ni S1 P1 S2 -0.16(5) ?
Ni S2 P1 O1 -124.80(10) ?
Ni S2 P1 O2 127.64(10) ?
Ni S2 P1 S1 0.16(5) ?
Ni S3 P2 O3 124.00(10) ?
Ni S3 P2 O4 -126.27(10) ?
Ni S3 P2 S4 -0.72(5) ?
Ni S4 P2 O3 -120.68(10) ?
Ni S4 P2 O4 127.73(10) ?
Ni S4 P2 S3 0.72(5) ?
O2 P1 O1 C1 -168.6(2) ?
S1 P1 O1 C1 -49.5(2) ?
S2 P1 O1 C1 73.4(2) ?
O1 P1 O2 C4 -169.9(2) ?
S1 P1 O2 C4 72.9(2) ?
S2 P1 O2 C4 -51.2(2) ?
O4 P2 O3 C7 62.4(2) ?
S3 P2 O3 C7 -178.5(2) ?
S4 P2 O3 C7 -56.0(2) ?
O3 P2 O4 C10 -176.0(2) ?
S3 P2 O4 C10 69.2(2) ?
S4 P2 O4 C10 -55.7(2) ?
N2 Ni N1 C13 -171.5(3) ?
S1 Ni N1 C13 -72.3(3) ?
S3 Ni N1 C13 21.0(3) ?
S2 Ni N1 C13 -106.3(4) ?
S4 Ni N1 C13 102.8(3) ?
N2 Ni N1 C17 2.6(2) ?
S1 Ni N1 C17 101.9(2) ?
S3 Ni N1 C17 -164.8(2) ?
S2 Ni N1 C17 67.9(4) ?
S4 Ni N1 C17 -83.0(2) ?
N1 Ni N2 C22 -178.8(3) ?
S1 Ni N2 C22 95.3(3) ?
S3 Ni N2 C22 -120.3(3) ?
S2 Ni N2 C22 13.1(3) ?
S4 Ni N2 C22 -82.4(3) ?
N1 Ni N2 C18 -6.0(2) ?
S1 Ni N2 C18 -92.0(2) ?
S3 Ni N2 C18 52.5(4) ?
S2 Ni N2 C18 -174.2(2) ?
S4 Ni N2 C18 90.3(2) ?
P1 O1 C1 C2 -119.8(3) ?
P1 O1 C1 C3 117.4(3) ?
P1 O2 C4 C6 145.6(2) ?
P1 O2 C4 C5 -91.9(3) ?
P2 O3 C7 C8 121.7(3) ?
P2 O3 C7 C9 -113.2(3) ?
P2 O4 C10 C11 -118.8(3) ?
P2 O4 C10 C12 119.3(3) ?
C17 N1 C13 C14 -0.2(5) ?
Ni N1 C13 C14 173.8(3) ?
N1 C13 C14 C15 1.1(5) ?
C13 C14 C15 C16 -0.3(5) ?
C14 C15 C16 C17 -1.3(5) ?
C13 N1 C17 C16 -1.4(5) ?
Ni N1 C17 C16 -176.0(2) ?
C13 N1 C17 C18 175.5(3) ?
Ni N1 C17 C18 0.9(3) ?
C15 C16 C17 N1 2.1(5) ?
C15 C16 C17 C18 -174.5(3) ?
C22 N2 C18 C19 0.0(5) ?
Ni N2 C18 C19 -173.4(2) ?
C22 N2 C18 C17 -178.4(3) ?
Ni N2 C18 C17 8.3(3) ?
N1 C17 C18 N2 -6.2(4) y
C16 C17 C18 N2 170.6(3) ?
N1 C17 C18 C19 175.5(3) ?
C16 C17 C18 C19 -7.7(5) ?
N2 C18 C19 C20 -0.8(5) ?
C17 C18 C19 C20 177.5(3) ?
C18 C19 C20 C21 1.1(5) ?
C19 C20 C21 C22 -0.6(5) ?
C18 N2 C22 C21 0.5(5) ?
Ni N2 C22 C21 173.0(3) ?
C20 C21 C22 N2 -0.2(5) ?
